data_4067729
loop_
_publ_author_name
'Wallner, Andreas'
'Hlina, Johann'
'Konopa, Tina'
'Wagner, Harald'
'Baumgartner, Judith'
'Marschner, Christoph'
'Fl\"orke, Ulrich'

_publ_section_title
;
 Cyclic and Bicyclic Methylpolysilanes and Some Oligosilanylene-Bridged
 Derivatives
;
_journal_issue 12
_journal_name_full Organometallics
_journal_page_first 2660
_journal_paper_doi 10.1021/om901104h
_journal_volume 29
_journal_year 2010
_chemical_formula_sum 'C22 H40 Si5'
_chemical_formula_weight 444.99
_chemical_name_systematic
;
 ?
;
_space_group_IT_number 2
_symmetry_cell_setting triclinic
_symmetry_space_group_name_Hall '-P 1'
_symmetry_space_group_name_H-M 'P -1'
_atom_sites_solution_hydrogens geom
_atom_sites_solution_primary direct
_atom_sites_solution_secondary difmap
_audit_creation_method SHELXL-97
_cell_angle_alpha 75.97(3)
_cell_angle_beta 81.92(3)
_cell_angle_gamma 62.00(3)
_cell_formula_units_Z 2
_cell_length_a 9.1751(18)
_cell_length_b 9.5607(19)
_cell_length_c 18.183(4)
_cell_measurement_reflns_used 4341
_cell_measurement_temperature 100(2)
_cell_measurement_theta_max 52.540
_cell_measurement_theta_min 4.907
_cell_volume 1365.6(6)
_computing_cell_refinement 'Bruker XSCANS'
_computing_data_collection 'Bruker XSCANS'
_computing_data_reduction 'Bruker SHELXTL'
_computing_molecular_graphics 'Bruker SHELXTL'
_computing_publication_material 'Bruker SHELXTL'
_computing_structure_refinement 'SHELXL-97 (Sheldrick, 1997)'
_computing_structure_solution 'SHELXS-97 (Sheldrick, 1990)'
_diffrn_ambient_temperature 100(2)
_diffrn_measured_fraction_theta_full 0.986
_diffrn_measured_fraction_theta_max 0.986
_diffrn_measurement_device_type 'SMART APEX'
_diffrn_measurement_method '\w scans'
_diffrn_radiation_monochromator graphite
_diffrn_radiation_source 'fine-focus sealed tube'
_diffrn_radiation_type MoK\a
_diffrn_radiation_wavelength 0.71073
_diffrn_reflns_av_R_equivalents 0.0277
_diffrn_reflns_av_sigmaI/netI 0.0446
_diffrn_reflns_limit_h_max 11
_diffrn_reflns_limit_h_min -11
_diffrn_reflns_limit_k_max 11
_diffrn_reflns_limit_k_min -11
_diffrn_reflns_limit_l_max 22
_diffrn_reflns_limit_l_min -22
_diffrn_reflns_number 10973
_diffrn_reflns_theta_full 26.37
_diffrn_reflns_theta_max 26.37
_diffrn_reflns_theta_min 2.31
_exptl_absorpt_coefficient_mu 0.268
_exptl_absorpt_correction_T_max 0.9484
_exptl_absorpt_correction_T_min 0.9192
_exptl_absorpt_correction_type multi-scan
_exptl_absorpt_process_details SADABS
_exptl_crystal_colour colorless
_exptl_crystal_density_diffrn 1.082
_exptl_crystal_density_method 'not measured'
_exptl_crystal_description blocks
_exptl_crystal_F_000 484
_exptl_crystal_size_max 0.32
_exptl_crystal_size_mid 0.28
_exptl_crystal_size_min 0.20
_refine_diff_density_max 0.600
_refine_diff_density_min -0.211
_refine_diff_density_rms 0.058
_refine_ls_extinction_method none
_refine_ls_goodness_of_fit_ref 1.031
_refine_ls_hydrogen_treatment constr
_refine_ls_matrix_type full
_refine_ls_number_parameters 254
_refine_ls_number_reflns 5496
_refine_ls_number_restraints 0
_refine_ls_restrained_S_all 1.031
_refine_ls_R_factor_all 0.0484
_refine_ls_R_factor_gt 0.0391
_refine_ls_shift/su_max 0.000
_refine_ls_shift/su_mean 0.000
_refine_ls_structure_factor_coef Fsqd
_refine_ls_weighting_details 'calc w=1/[\s^2^(Fo^2^)+(0.0569P)^2^+0.1155P] where P=(Fo^2^+2Fc^2^)/3'
_refine_ls_weighting_scheme calc
_refine_ls_wR_factor_gt 0.0973
_refine_ls_wR_factor_ref 0.1026
_reflns_number_gt 4605
_reflns_number_total 5496
_reflns_threshold_expression >2sigma(I)
_cod_data_source_file om901104h_si_002.cif
_cod_data_source_block 4_613j
_cod_depositor_comments
;
The following automatic conversions were performed:

'_symmetry_cell_setting' value 'Triclinic' changed to 'triclinic'
according to /home/saulius/struct/CIF-dictionaries/cif_core.dic
dictionary named 'cif_core.dic' version 2.4.1 from 2010-06-29.

Automatic conversion script
Id: cif_fix_values 1715 2011-07-08 13:25:40Z adriana 
;
_cod_original_cell_volume 1365.7(5)
_cod_original_sg_symbol_H-M P-1
_cod_database_code 4067729

loop_
_symmetry_equiv_pos_as_xyz
'x, y, z'
'-x, -y, -z'

loop_
_atom_site_label
_atom_site_type_symbol
_atom_site_fract_x
_atom_site_fract_y
_atom_site_fract_z
_atom_site_U_iso_or_equiv
_atom_site_adp_type
_atom_site_occupancy
_atom_site_symmetry_multiplicity
_atom_site_calc_flag
_atom_site_refinement_flags
Si1 Si -0.03306(6) 0.87467(6) 0.29477(3) 0.01665(12) Uani 1 1 d .
Si2 Si -0.05732(6) 0.80037(6) 0.18454(3) 0.01819(13) Uani 1 1 d .
Si3 Si -0.05601(6) 1.13809(6) 0.27063(3) 0.01890(13) Uani 1 1 d .
Si4 Si -0.25287(6) 0.87859(7) 0.37935(3) 0.02357(14) Uani 1 1 d .
Si5 Si 0.21812(6) 0.68002(6) 0.35098(3) 0.01924(13) Uani 1 1 d .
C1 C 0.1519(2) 0.7201(2) 0.13550(9) 0.0186(4) Uani 1 1 d .
C2 C 0.2519(2) 0.5538(2) 0.13883(10) 0.0229(4) Uani 1 1 d .
H2 H 0.2096 0.4799 0.1630 0.027 Uiso 1 1 calc R
C3 C 0.4109(2) 0.4952(2) 0.10764(11) 0.0272(4) Uani 1 1 d .
H3 H 0.4760 0.3822 0.1105 0.033 Uiso 1 1 calc R
C4 C 0.4753(2) 0.6008(2) 0.07231(11) 0.0275(4) Uani 1 1 d .
H4 H 0.5850 0.5604 0.0516 0.033 Uiso 1 1 calc R
C5 C 0.3790(2) 0.7653(2) 0.06729(11) 0.0264(4) Uani 1 1 d .
H5 H 0.4222 0.8383 0.0426 0.032 Uiso 1 1 calc R
C6 C 0.2189(2) 0.8243(2) 0.09830(10) 0.0223(4) Uani 1 1 d .
H6 H 0.1537 0.9376 0.0941 0.027 Uiso 1 1 calc R
C7 C -0.1254(2) 0.6374(2) 0.20871(11) 0.0267(4) Uani 1 1 d .
H7A H -0.1222 0.5997 0.1627 0.040 Uiso 1 1 calc R
H7B H -0.2383 0.6804 0.2303 0.040 Uiso 1 1 calc R
H7C H -0.0512 0.5468 0.2458 0.040 Uiso 1 1 calc R
C8 C -0.2115(2) 0.9775(2) 0.11951(10) 0.0259(4) Uani 1 1 d .
H8A H -0.1657 1.0529 0.0965 0.039 Uiso 1 1 calc R
H8B H -0.3132 1.0326 0.1485 0.039 Uiso 1 1 calc R
H8C H -0.2362 0.9396 0.0796 0.039 Uiso 1 1 calc R
C9 C 0.0447(2) 1.1887(2) 0.17715(10) 0.0196(4) Uani 1 1 d .
C10 C 0.2136(2) 1.1442(2) 0.16955(11) 0.0233(4) Uani 1 1 d .
H10 H 0.2797 1.0906 0.2130 0.028 Uiso 1 1 calc R
C11 C 0.2869(2) 1.1770(2) 0.09943(11) 0.0271(4) Uani 1 1 d .
H11 H 0.4020 1.1457 0.0954 0.032 Uiso 1 1 calc R
C12 C 0.1927(3) 1.2549(2) 0.03588(11) 0.0294(5) Uani 1 1 d .
H12 H 0.2431 1.2761 -0.0120 0.035 Uiso 1 1 calc R
C13 C 0.0252(2) 1.3021(2) 0.04164(11) 0.0276(4) Uani 1 1 d .
H13 H -0.0400 1.3564 -0.0021 0.033 Uiso 1 1 calc R
C14 C -0.0477(2) 1.2700(2) 0.11156(10) 0.0234(4) Uani 1 1 d .
H14 H -0.1633 1.3040 0.1151 0.028 Uiso 1 1 calc R
C15 C 0.0404(2) 1.1606(2) 0.34840(11) 0.0274(4) Uani 1 1 d .
H15A H 0.0254 1.2718 0.3394 0.041 Uiso 1 1 calc R
H15B H 0.1586 1.0855 0.3493 0.041 Uiso 1 1 calc R
H15C H -0.0124 1.1364 0.3972 0.041 Uiso 1 1 calc R
C16 C -0.2787(2) 1.2912(2) 0.26716(12) 0.0302(5) Uani 1 1 d .
H16A H -0.3306 1.2823 0.3179 0.045 Uiso 1 1 calc R
H16B H -0.3352 1.2715 0.2318 0.045 Uiso 1 1 calc R
H16C H -0.2870 1.4000 0.2500 0.045 Uiso 1 1 calc R
C17 C -0.2667(3) 0.9761(3) 0.45997(11) 0.0380(5) Uani 1 1 d .
H17A H -0.2957 1.0906 0.4405 0.057 Uiso 1 1 calc R
H17B H -0.1599 0.9219 0.4844 0.057 Uiso 1 1 calc R
H17C H -0.3517 0.9666 0.4971 0.057 Uiso 1 1 calc R
C18 C -0.4529(2) 0.9942(3) 0.32897(12) 0.0303(5) Uani 1 1 d .
H18A H -0.4453 0.9480 0.2852 0.046 Uiso 1 1 calc R
H18B H -0.4757 1.1078 0.3117 0.046 Uiso 1 1 calc R
H18C H -0.5423 0.9874 0.3637 0.046 Uiso 1 1 calc R
C19 C -0.2263(3) 0.6685(3) 0.42066(12) 0.0368(5) Uani 1 1 d .
H19A H -0.3239 0.6740 0.4522 0.055 Uiso 1 1 calc R
H19B H -0.1281 0.6088 0.4518 0.055 Uiso 1 1 calc R
H19C H -0.2128 0.6130 0.3796 0.055 Uiso 1 1 calc R
C20 C 0.2238(3) 0.7067(2) 0.44942(11) 0.0319(5) Uani 1 1 d .
H20A H 0.3315 0.6288 0.4709 0.048 Uiso 1 1 calc R
H20B H 0.1365 0.6884 0.4813 0.048 Uiso 1 1 calc R
H20C H 0.2063 0.8169 0.4473 0.048 Uiso 1 1 calc R
C21 C 0.2453(2) 0.4703(2) 0.35720(11) 0.0263(4) Uani 1 1 d .
H21A H 0.2553 0.4500 0.3060 0.039 Uiso 1 1 calc R
H21B H 0.1494 0.4600 0.3841 0.039 Uiso 1 1 calc R
H21C H 0.3454 0.3913 0.3848 0.039 Uiso 1 1 calc R
C22 C 0.3965(2) 0.6992(2) 0.29422(12) 0.0276(4) Uani 1 1 d .
H22A H 0.4991 0.6230 0.3206 0.041 Uiso 1 1 calc R
H22B H 0.3815 0.8098 0.2880 0.041 Uiso 1 1 calc R
H22C H 0.4024 0.6747 0.2443 0.041 Uiso 1 1 calc R

loop_
_atom_site_aniso_label
_atom_site_aniso_U_11
_atom_site_aniso_U_22
_atom_site_aniso_U_33
_atom_site_aniso_U_23
_atom_site_aniso_U_13
_atom_site_aniso_U_12
Si1 0.0168(2) 0.0174(2) 0.0169(3) -0.00457(19) 0.00040(18) -0.0084(2)
Si2 0.0211(3) 0.0178(3) 0.0181(3) -0.00485(19) -0.00030(19) -0.0103(2)
Si3 0.0189(3) 0.0165(2) 0.0216(3) -0.0062(2) -0.0006(2) -0.0072(2)
Si4 0.0213(3) 0.0345(3) 0.0196(3) -0.0087(2) 0.0036(2) -0.0161(2)
Si5 0.0202(3) 0.0170(3) 0.0206(3) -0.0039(2) -0.00237(19) -0.0079(2)
C1 0.0239(9) 0.0190(9) 0.0135(8) -0.0053(7) -0.0015(7) -0.0090(8)
C2 0.0301(10) 0.0212(9) 0.0191(9) -0.0044(7) -0.0008(8) -0.0128(8)
C3 0.0293(11) 0.0204(9) 0.0260(10) -0.0080(8) -0.0029(8) -0.0044(8)
C4 0.0247(10) 0.0315(11) 0.0226(10) -0.0091(8) 0.0036(8) -0.0091(9)
C5 0.0288(10) 0.0268(10) 0.0241(10) -0.0041(8) 0.0036(8) -0.0147(9)
C6 0.0263(10) 0.0172(9) 0.0210(9) -0.0039(7) -0.0005(7) -0.0078(8)
C7 0.0320(11) 0.0271(10) 0.0282(11) -0.0066(8) -0.0010(8) -0.0187(9)
C8 0.0283(10) 0.0264(10) 0.0243(10) -0.0055(8) -0.0050(8) -0.0121(9)
C9 0.0256(10) 0.0130(8) 0.0225(9) -0.0048(7) -0.0016(7) -0.0099(7)
C10 0.0246(10) 0.0210(9) 0.0261(10) -0.0038(8) -0.0038(8) -0.0113(8)
C11 0.0249(10) 0.0270(10) 0.0349(11) -0.0092(9) 0.0034(8) -0.0161(9)
C12 0.0424(12) 0.0285(10) 0.0256(11) -0.0052(8) 0.0062(9) -0.0249(10)
C13 0.0395(12) 0.0210(10) 0.0242(10) -0.0010(8) -0.0066(9) -0.0155(9)
C14 0.0241(10) 0.0174(9) 0.0289(10) -0.0064(8) -0.0038(8) -0.0079(8)
C15 0.0341(11) 0.0290(10) 0.0267(10) -0.0089(8) -0.0027(8) -0.0185(9)
C16 0.0226(10) 0.0233(10) 0.0381(12) -0.0080(9) 0.0027(8) -0.0050(8)
C17 0.0333(12) 0.0642(16) 0.0266(11) -0.0229(11) 0.0095(9) -0.0267(11)
C18 0.0197(10) 0.0419(12) 0.0348(12) -0.0146(9) 0.0034(8) -0.0163(9)
C19 0.0390(12) 0.0454(13) 0.0285(11) 0.0001(10) 0.0056(9) -0.0264(11)
C20 0.0397(12) 0.0278(11) 0.0263(11) -0.0059(9) -0.0099(9) -0.0111(9)
C21 0.0318(11) 0.0201(9) 0.0264(10) -0.0032(8) -0.0028(8) -0.0116(9)
C22 0.0193(10) 0.0218(10) 0.0393(12) -0.0043(8) -0.0024(8) -0.0079(8)

loop_
_atom_type_symbol
_atom_type_description
_atom_type_scat_dispersion_real
_atom_type_scat_dispersion_imag
_atom_type_scat_source
C C 0.0033 0.0016 'International Tables Vol C Tables 4.2.6.8 and 6.1.1.4'
H H 0.0000 0.0000 'International Tables Vol C Tables 4.2.6.8 and 6.1.1.4'
Si Si 0.0817 0.0704 'International Tables Vol C Tables 4.2.6.8 and 6.1.1.4'

loop_
_geom_angle_atom_site_label_1
_geom_angle_atom_site_label_2
_geom_angle_atom_site_label_3
_geom_angle
Si4 Si1 Si5 109.22(4)
Si4 Si1 Si2 108.51(3)
Si5 Si1 Si2 108.62(4)
Si4 Si1 Si3 106.01(4)
Si5 Si1 Si3 111.80(4)
Si2 Si1 Si3 112.56(4)
C7 Si2 C8 108.12(9)
C7 Si2 C1 108.54(9)
C8 Si2 C1 110.12(9)
C7 Si2 Si1 110.99(7)
C8 Si2 Si1 111.16(7)
C1 Si2 Si1 107.89(6)
C16 Si3 C15 108.20(10)
C16 Si3 C9 107.00(9)
C15 Si3 C9 108.79(9)
C16 Si3 Si1 110.09(7)
C15 Si3 Si1 109.90(7)
C9 Si3 Si1 112.72(6)
C18 Si4 C19 107.87(10)
C18 Si4 C17 108.62(10)
C19 Si4 C17 107.89(10)
C18 Si4 Si1 110.23(7)
C19 Si4 Si1 111.17(8)
C17 Si4 Si1 110.95(7)
C22 Si5 C21 108.24(9)
C22 Si5 C20 108.18(10)
C21 Si5 C20 108.44(9)
C22 Si5 Si1 110.74(7)
C21 Si5 Si1 110.67(7)
C20 Si5 Si1 110.49(7)
C6 C1 C2 117.14(16)
C6 C1 Si2 120.74(13)
C2 C1 Si2 121.98(14)
C3 C2 C1 121.45(17)
C2 C3 C4 120.22(18)
C5 C4 C3 119.65(18)
C4 C5 C6 120.10(18)
C5 C6 C1 121.41(17)
C10 C9 C14 117.10(17)
C10 C9 Si3 122.10(14)
C14 C9 Si3 120.78(14)
C11 C10 C9 121.25(18)
C12 C11 C10 120.07(18)
C11 C12 C13 120.09(18)
C12 C13 C14 119.75(18)
C13 C14 C9 121.72(18)

loop_
_geom_bond_atom_site_label_1
_geom_bond_atom_site_label_2
_geom_bond_distance
Si1 Si4 2.3494(10)
Si1 Si5 2.3520(13)
Si1 Si2 2.3529(8)
Si1 Si3 2.3604(9)
Si2 C7 1.8750(19)
Si2 C8 1.875(2)
Si2 C1 1.8806(19)
Si3 C16 1.872(2)
Si3 C15 1.8727(19)
Si3 C9 1.8859(19)
Si4 C18 1.872(2)
Si4 C19 1.875(2)
Si4 C17 1.880(2)
Si5 C22 1.869(2)
Si5 C21 1.8776(19)
Si5 C20 1.879(2)
C1 C6 1.400(3)
C1 C2 1.405(2)
C2 C3 1.384(3)
C3 C4 1.386(3)
C4 C5 1.383(3)
C5 C6 1.392(3)
C9 C10 1.397(3)
C9 C14 1.401(3)
C10 C11 1.393(3)
C11 C12 1.377(3)
C12 C13 1.379(3)
C13 C14 1.386(3)

loop_
_geom_torsion_atom_site_label_1
_geom_torsion_atom_site_label_2
_geom_torsion_atom_site_label_3
_geom_torsion_atom_site_label_4
_geom_torsion
Si4 Si1 Si2 C7 -39.60(8)
Si5 Si1 Si2 C7 79.03(8)
Si3 Si1 Si2 C7 -156.61(7)
Si4 Si1 Si2 C8 80.78(8)
Si5 Si1 Si2 C8 -160.59(7)
Si3 Si1 Si2 C8 -36.23(7)
Si4 Si1 Si2 C1 -158.40(6)
Si5 Si1 Si2 C1 -39.76(7)
Si3 Si1 Si2 C1 84.60(7)
Si4 Si1 Si3 C16 -36.42(8)
Si5 Si1 Si3 C16 -155.35(7)
Si2 Si1 Si3 C16 82.07(8)
Si4 Si1 Si3 C15 82.67(8)
Si5 Si1 Si3 C15 -36.26(8)
Si2 Si1 Si3 C15 -158.85(7)
Si4 Si1 Si3 C9 -155.80(6)
Si5 Si1 Si3 C9 85.27(7)
Si2 Si1 Si3 C9 -37.32(7)
Si5 Si1 Si4 C18 -166.59(7)
Si2 Si1 Si4 C18 -48.34(8)
Si3 Si1 Si4 C18 72.80(8)
Si5 Si1 Si4 C19 -47.02(8)
Si2 Si1 Si4 C19 71.23(9)
Si3 Si1 Si4 C19 -167.64(8)
Si5 Si1 Si4 C17 73.04(9)
Si2 Si1 Si4 C17 -168.71(8)
Si3 Si1 Si4 C17 -47.57(9)
Si4 Si1 Si5 C22 -169.24(7)
Si2 Si1 Si5 C22 72.58(8)
Si3 Si1 Si5 C22 -52.23(8)
Si4 Si1 Si5 C21 70.73(8)
Si2 Si1 Si5 C21 -47.46(7)
Si3 Si1 Si5 C21 -172.26(7)
Si4 Si1 Si5 C20 -49.40(8)
Si2 Si1 Si5 C20 -167.58(7)
Si3 Si1 Si5 C20 67.61(8)
C7 Si2 C1 C6 167.71(14)
C8 Si2 C1 C6 49.53(16)
Si1 Si2 C1 C6 -71.95(15)
C7 Si2 C1 C2 -16.72(17)
C8 Si2 C1 C2 -134.90(15)
Si1 Si2 C1 C2 103.62(14)
C6 C1 C2 C3 0.9(3)
Si2 C1 C2 C3 -174.79(14)
C1 C2 C3 C4 0.2(3)
C2 C3 C4 C5 -1.0(3)
C3 C4 C5 C6 0.7(3)
C4 C5 C6 C1 0.5(3)
C2 C1 C6 C5 -1.3(3)
Si2 C1 C6 C5 174.50(14)
C16 Si3 C9 C10 154.85(14)
C15 Si3 C9 C10 38.16(16)
Si1 Si3 C9 C10 -83.99(15)
C16 Si3 C9 C14 -26.71(17)
C15 Si3 C9 C14 -143.39(15)
Si1 Si3 C9 C14 94.45(14)
C14 C9 C10 C11 -1.1(3)
Si3 C9 C10 C11 177.41(14)
C9 C10 C11 C12 0.1(3)
C10 C11 C12 C13 0.7(3)
C11 C12 C13 C14 -0.4(3)
C12 C13 C14 C9 -0.7(3)
C10 C9 C14 C13 1.4(3)
Si3 C9 C14 C13 -177.13(13)
